data_1573264
loop_
_publ_author_name
'Setifi, Fatima'
'Setifi, Zouaoui'
'Reuter, Hans'
'Al-Douh, Mohammad Hadi'
'Addala, Abderezak'

_publ_section_title
;
 Bis(azido-\kN 1)bis(2,2&#x2032;-dipyridylamine-\k2 N 1,N
 1&#x2032;)iron(II) monohydrate
;
_journal_coeditor_code WM4222
_journal_issue 11
_journal_name_full IUCrData
_journal_paper_doi 10.1107/S2414314624011167
_journal_volume 9
_journal_year 2024
_chemical_formula_iupac '[Fe (N3)2 (C10 H9 N3)2], H2 O'
_chemical_formula_moiety 'C20 H18 Fe N12, H2 O'
_chemical_formula_sum 'C20 H20 Fe N12 O'
_chemical_formula_weight 500.33
_chemical_name_systematic
'Bis(azido-\k<i>N</i>^1^)bis(2,2'-dipyridylamine-\k^2^<i>N</i>^1^,<i>N</i>^1'^)iron(II) monohydrate'
_space_group_crystal_system triclinic
_space_group_IT_number 2
_space_group_name_Hall '-P 1'
_space_group_name_H-M_alt 'P -1'
_atom_sites_solution_hydrogens mixed
_audit_creation_method SHELXL-2019/3
_cell_angle_alpha 79.516(3)
_cell_angle_beta 83.962(3)
_cell_angle_gamma 69.520(3)
_cell_formula_units_Z 2
_cell_length_a 7.7496(5)
_cell_length_b 9.3778(6)
_cell_length_c 16.6178(10)
_cell_measurement_reflns_used 2459
_cell_measurement_temperature 300(2)
_cell_measurement_theta_max 28.207
_cell_measurement_theta_min 2.681
_cell_volume 1111.33(12)
_computing_cell_refinement
;
SAINT (Bruker, 2019)
;
_computing_data_collection
;
APEX2 (Bruker, 2019)
;
_computing_data_reduction
;
SAINT (Bruker, 2019)
;
_computing_molecular_graphics
;
DIAMOND (Brandenburg, 2006)
;
_computing_publication_material
;
publCIF (Westrip, 2010)
;
_computing_structure_refinement
;
SHELXL (Sheldrick, 2015b)
;
_computing_structure_solution
;
<i>SHELXT</i> (Sheldrick 2015a)
;
_diffrn_ambient_temperature 300(2)
_diffrn_measured_fraction_theta_full 0.999
_diffrn_measured_fraction_theta_max 0.997
_diffrn_measurement_device_type 'Bruker APEXII CCD'
_diffrn_measurement_method '\f and \w scans'
_diffrn_radiation_type MoK\a
_diffrn_radiation_wavelength 0.71073
_diffrn_reflns_av_R_equivalents 0.0568
_diffrn_reflns_av_unetI/netI 0.0348
_diffrn_reflns_limit_h_max 12
_diffrn_reflns_limit_h_min -12
_diffrn_reflns_limit_k_max 15
_diffrn_reflns_limit_k_min -15
_diffrn_reflns_limit_l_max 27
_diffrn_reflns_limit_l_min -27
_diffrn_reflns_number 93449
_diffrn_reflns_theta_full 25.242
_diffrn_reflns_theta_max 36.442
_diffrn_reflns_theta_min 2.347
_exptl_absorpt_coefficient_mu 0.720
_exptl_absorpt_correction_type multi-scan
_exptl_absorpt_process_details
;
(SADABS; Krause <i>et al.</i>,  2015)
;
_exptl_crystal_colour red
_exptl_crystal_density_diffrn 1.495
_exptl_crystal_description block
_exptl_crystal_F_000 516
_exptl_crystal_size_max 0.38
_exptl_crystal_size_mid 0.21
_exptl_crystal_size_min 0.12
_refine_diff_density_max 0.382
_refine_diff_density_min -0.651
_refine_ls_extinction_method none
_refine_ls_goodness_of_fit_ref 1.094
_refine_ls_hydrogen_treatment mixed
_refine_ls_matrix_type full
_refine_ls_number_parameters 315
_refine_ls_number_reflns 10836
_refine_ls_number_restraints 2
_refine_ls_restrained_S_all 1.094
_refine_ls_R_factor_all 0.0736
_refine_ls_R_factor_gt 0.0373
_refine_ls_shift/su_max 0.001
_refine_ls_shift/su_mean 0.000
_refine_ls_structure_factor_coef Fsqd
_refine_ls_weighting_details 'w=1/[\s^2^(Fo^2^)+(0.0356P)^2^+0.3320P] where P=(Fo^2^+2Fc^2^)/3'
_refine_ls_weighting_scheme calc
_refine_ls_wR_factor_gt 0.0854
_refine_ls_wR_factor_ref 0.1085
_reflns_number_gt 7610
_reflns_number_total 10836
_reflns_threshold_expression 'I > 2\s(I)'
_cod_data_source_file wm4222.cif
_cod_data_source_block I
_cod_original_cell_volume 1111.34(12)
_cod_database_code 1573264
_shelx_space_group_comment
;
The symmetry employed for this shelxl refinement is uniquely defined
by the following loop, which should always be used as a source of
symmetry information in preference to the above space-group names.
They are only intended as comments.
;

loop_
_space_group_symop_operation_xyz
'x, y, z'
'-x, -y, -z'

loop_
_atom_site_type_symbol
_atom_site_label
_atom_site_fract_x
_atom_site_fract_y
_atom_site_fract_z
_atom_site_U_iso_or_equiv
_atom_site_adp_type
_atom_site_calc_flag
_atom_site_occupancy
_atom_site_disorder_assembly
_atom_site_disorder_group
Fe Fe1 0.75182(2) 0.51720(2) 0.71642(2) 0.02855(5) Uani d 1 . .
N N1 0.93226(16) 0.60191(16) 0.63027(8) 0.0407(3) Uani d 1 . .
N N1A 0.65214(14) 0.42814(12) 0.62585(7) 0.0299(2) Uani d 1 . .
N N6 1.0198(2) 0.1417(2) 0.87772(11) 0.0623(4) Uani d 1 . .
C C1A 0.77883(19) 0.31328(16) 0.59070(9) 0.0361(3) Uani d 1 . .
H H1A 0.902781 0.300924 0.592767 0.043 Uiso calc 1 . .
C C2A 0.7342(2) 0.21435(18) 0.55229(10) 0.0432(3) Uani d 1 . .
H H2A 0.825505 0.135541 0.529849 0.052 Uiso calc 1 . .
C C3A 0.5487(2) 0.23478(18) 0.54770(10) 0.0436(3) Uani d 1 . .
H H3A 0.514078 0.167702 0.523344 0.052 Uiso calc 1 . .
C C4A 0.4174(2) 0.35459(17) 0.57936(9) 0.0378(3) Uani d 1 . .
H H4A 0.292675 0.371479 0.575537 0.045 Uiso calc 1 . .
C C5A 0.47400(17) 0.45148(14) 0.61767(8) 0.0288(2) Uani d 1 . .
N N2A 0.33800(14) 0.57235(13) 0.64863(8) 0.0332(2) Uani d 1 . .
H H21 0.224127 0.575159 0.642404 0.040(4) Uiso d 1 . .
C C6A 0.34840(16) 0.71080(14) 0.66191(8) 0.0286(2) Uani d 1 . .
C C7A 0.18479(19) 0.83846(16) 0.65752(10) 0.0388(3) Uani d 1 . .
H H7A 0.074958 0.829053 0.645695 0.047 Uiso calc 1 . .
C C8A 0.1891(2) 0.97676(17) 0.67087(11) 0.0458(3) Uani d 1 . .
H H8A 0.081235 1.061619 0.669914 0.055 Uiso calc 1 . .
C C9A 0.3551(2) 0.98975(16) 0.68581(10) 0.0426(3) Uani d 1 . .
H H9A 0.361499 1.083335 0.693806 0.051 Uiso calc 1 . .
C C10A 0.5092(2) 0.86086(15) 0.68847(9) 0.0363(3) Uani d 1 . .
H H10A 0.621159 0.870158 0.697129 0.044 Uiso calc 1 . .
N N3A 0.50850(14) 0.72022(12) 0.67923(7) 0.0298(2) Uani d 1 . .
N N1B 0.57667(16) 0.43066(13) 0.81383(7) 0.0331(2) Uani d 1 . .
C C1B 0.5491(2) 0.29847(16) 0.80710(10) 0.0400(3) Uani d 1 . .
H H1B 0.628281 0.235554 0.771837 0.048 Uiso calc 1 . .
C C2B 0.4115(2) 0.25227(19) 0.84919(11) 0.0474(4) Uani d 1 . .
H H2B 0.396359 0.161449 0.841875 0.057 Uiso calc 1 . .
C C3B 0.2952(2) 0.3441(2) 0.90305(11) 0.0500(4) Uani d 1 . .
H H3B 0.198122 0.317344 0.931310 0.060 Uiso calc 1 . .
C C4B 0.3250(2) 0.4747(2) 0.91413(10) 0.0442(3) Uani d 1 . .
H H4B 0.251129 0.535740 0.951412 0.053 Uiso calc 1 . .
C C5B 0.46853(18) 0.51505(16) 0.86852(8) 0.0331(2) Uani d 1 . .
N N2B 0.49131(17) 0.64924(14) 0.88067(8) 0.0389(3) Uani d 1 . .
H H22 0.403667 0.703840 0.913001 0.044(5) Uiso d 1 . .
N N2 0.87538(16) 0.70541(16) 0.57544(8) 0.0385(3) Uani d 1 . .
C C6B 0.64315(19) 0.69641(15) 0.86547(8) 0.0334(2) Uani d 1 . .
C C7B 0.6399(2) 0.82180(18) 0.90159(10) 0.0451(3) Uani d 1 . .
H H7B 0.537900 0.870936 0.933549 0.054 Uiso calc 1 . .
C C8B 0.7890(3) 0.8704(2) 0.88898(12) 0.0530(4) Uani d 1 . .
H H8B 0.788688 0.954293 0.911503 0.064 Uiso calc 1 . .
C C9B 0.9408(3) 0.7933(2) 0.84230(11) 0.0519(4) Uani d 1 . .
H H9B 1.044924 0.822798 0.834127 0.062 Uiso calc 1 . .
C C10B 0.9336(2) 0.6727(2) 0.80852(10) 0.0423(3) Uani d 1 . .
H H10B 1.036071 0.620313 0.777860 0.051 Uiso calc 1 . .
N N3B 0.78511(16) 0.62598(14) 0.81743(7) 0.0347(2) Uani d 1 . .
N N4 0.98043(19) 0.30965(15) 0.75339(9) 0.0456(3) Uani d 1 . .
N N3 0.8244(2) 0.8069(2) 0.52298(11) 0.0654(5) Uani d 1 . .
N N5 0.99782(16) 0.22607(14) 0.81594(8) 0.0388(3) Uani d 1 . .
O O1 0.2195(2) 0.85040(17) 0.97599(9) 0.0622(4) Uani d 1 . .
H H1 0.152(3) 0.838(3) 1.0184(9) 0.093 Uiso d 1 . .
H H2 0.166(3) 0.9352(15) 0.9458(13) 0.093 Uiso d 1 . .

loop_
_atom_site_aniso_label
_atom_site_aniso_U_11
_atom_site_aniso_U_22
_atom_site_aniso_U_33
_atom_site_aniso_U_12
_atom_site_aniso_U_13
_atom_site_aniso_U_23
Fe1 0.02457(8) 0.02777(8) 0.03363(9) -0.00780(6) -0.00253(6) -0.00701(6)
N1 0.0289(5) 0.0486(7) 0.0461(7) -0.0169(5) -0.0018(5) -0.0033(6)
N1A 0.0260(4) 0.0288(5) 0.0345(5) -0.0065(4) -0.0030(4) -0.0084(4)
N6 0.0579(9) 0.0577(9) 0.0642(10) -0.0215(8) -0.0044(8) 0.0134(8)
C1A 0.0317(6) 0.0360(6) 0.0375(7) -0.0050(5) -0.0014(5) -0.0112(5)
C2A 0.0472(8) 0.0376(7) 0.0430(8) -0.0072(6) -0.0003(6) -0.0170(6)
C3A 0.0552(9) 0.0391(7) 0.0445(8) -0.0212(7) -0.0039(7) -0.0149(6)
C4A 0.0377(7) 0.0385(7) 0.0434(7) -0.0181(6) -0.0055(5) -0.0090(6)
C5A 0.0287(5) 0.0266(5) 0.0317(6) -0.0101(4) -0.0031(4) -0.0035(4)
N2A 0.0222(4) 0.0318(5) 0.0471(6) -0.0086(4) -0.0024(4) -0.0101(5)
C6A 0.0248(5) 0.0269(5) 0.0318(6) -0.0061(4) -0.0009(4) -0.0044(4)
C7A 0.0269(6) 0.0348(6) 0.0493(8) -0.0023(5) -0.0051(5) -0.0076(6)
C8A 0.0407(7) 0.0302(6) 0.0559(9) 0.0019(6) -0.0048(7) -0.0071(6)
C9A 0.0520(8) 0.0246(6) 0.0486(8) -0.0097(6) -0.0039(7) -0.0049(5)
C10A 0.0389(7) 0.0287(6) 0.0429(7) -0.0133(5) -0.0043(5) -0.0044(5)
N3A 0.0260(4) 0.0253(4) 0.0378(5) -0.0081(4) -0.0023(4) -0.0052(4)
N1B 0.0337(5) 0.0295(5) 0.0372(6) -0.0125(4) -0.0005(4) -0.0051(4)
C1B 0.0454(8) 0.0317(6) 0.0448(8) -0.0155(6) -0.0039(6) -0.0043(6)
C2B 0.0535(9) 0.0408(8) 0.0542(9) -0.0266(7) -0.0085(7) 0.0015(7)
C3B 0.0449(8) 0.0574(10) 0.0523(9) -0.0291(8) 0.0005(7) 0.0024(8)
C4B 0.0384(7) 0.0522(9) 0.0431(8) -0.0189(7) 0.0048(6) -0.0067(7)
C5B 0.0303(6) 0.0346(6) 0.0338(6) -0.0109(5) -0.0030(5) -0.0032(5)
N2B 0.0360(6) 0.0383(6) 0.0448(7) -0.0131(5) 0.0071(5) -0.0163(5)
N2 0.0297(5) 0.0522(7) 0.0386(6) -0.0203(5) 0.0003(4) -0.0075(5)
C6B 0.0366(6) 0.0315(6) 0.0330(6) -0.0111(5) -0.0038(5) -0.0068(5)
C7B 0.0543(9) 0.0404(7) 0.0453(8) -0.0172(7) -0.0008(7) -0.0165(6)
C8B 0.0690(11) 0.0494(9) 0.0538(10) -0.0309(9) -0.0064(8) -0.0173(8)
C9B 0.0553(10) 0.0647(11) 0.0516(9) -0.0363(9) -0.0063(7) -0.0143(8)
C10B 0.0368(7) 0.0543(9) 0.0427(8) -0.0205(6) -0.0047(6) -0.0130(7)
N3B 0.0333(5) 0.0376(6) 0.0365(6) -0.0137(4) -0.0039(4) -0.0096(5)
N4 0.0400(6) 0.0388(6) 0.0454(7) 0.0029(5) -0.0048(5) -0.0058(5)
N3 0.0534(9) 0.0789(12) 0.0559(9) -0.0239(8) -0.0070(7) 0.0152(8)
N5 0.0311(5) 0.0344(6) 0.0496(7) -0.0085(4) -0.0044(5) -0.0073(5)
O1 0.0559(8) 0.0610(8) 0.0552(8) 0.0009(6) 0.0051(6) -0.0191(7)

loop_
_atom_type_symbol
_atom_type_description
_atom_type_scat_dispersion_real
_atom_type_scat_dispersion_imag
_atom_type_scat_source
C C 0.0033 0.0016 'International Tables Vol C Tables 4.2.6.8 and 6.1.1.4'
H H 0.0000 0.0000 'International Tables Vol C Tables 4.2.6.8 and 6.1.1.4'
Fe Fe 0.3463 0.8444 'International Tables Vol C Tables 4.2.6.8 and 6.1.1.4'
N N 0.0061 0.0033 'International Tables Vol C Tables 4.2.6.8 and 6.1.1.4'
O O 0.0106 0.0060 'International Tables Vol C Tables 4.2.6.8 and 6.1.1.4'

loop_
_geom_angle_atom_site_label_1
_geom_angle_atom_site_label_2
_geom_angle_atom_site_label_3
_geom_angle_site_symmetry_1
_geom_angle_site_symmetry_3
_geom_angle
_geom_angle_publ_flag
N1 Fe1 N4 . . 89.86(5) ?
N1 Fe1 N1A . . 93.92(5) ?
N4 Fe1 N1A . . 96.72(5) ?
N1 Fe1 N3B . . 95.82(5) ?
N4 Fe1 N3B . . 92.31(5) ?
N1A Fe1 N3B . . 166.73(4) ?
N1 Fe1 N3A . . 92.72(5) ?
N4 Fe1 N3A . . 176.62(5) ?
N1A Fe1 N3A . . 80.94(4) ?
N3B Fe1 N3A . . 89.60(4) ?
N1 Fe1 N1B . . 175.48(5) ?
N4 Fe1 N1B . . 88.33(5) ?
N1A Fe1 N1B . . 90.41(4) ?
N3B Fe1 N1B . . 80.12(4) ?
N3A Fe1 N1B . . 89.25(4) ?
C5A N1A C1A . . 117.71(11) ?
C5A N1A Fe1 . . 123.97(8) ?
C1A N1A Fe1 . . 116.25(8) ?
N1A C1A C2A . . 123.49(13) ?
N1A C1A H1A . . 118.3 ?
C2A C1A H1A . . 118.3 ?
C1A C2A C3A . . 118.27(13) ?
C1A C2A H2A . . 120.9 ?
C3A C2A H2A . . 120.9 ?
C4A C3A C2A . . 119.43(13) ?
C4A C3A H3A . . 120.3 ?
C2A C3A H3A . . 120.3 ?
C3A C4A C5A . . 118.95(13) ?
C3A C4A H4A . . 120.5 ?
C5A C4A H4A . . 120.5 ?
N1A C5A N2A . . 120.37(11) ?
N1A C5A C4A . . 121.97(12) ?
N2A C5A C4A . . 117.64(11) ?
C6A N2A C5A . . 128.64(10) ?
C6A N2A H21 . . 114.1 ?
C5A N2A H21 . . 113.5 ?
N3A C6A N2A . . 120.69(10) ?
N3A C6A C7A . . 121.94(12) ?
N2A C6A C7A . . 117.36(11) ?
C8A C7A C6A . . 119.12(13) ?
C8A C7A H7A . . 120.4 ?
C6A C7A H7A . . 120.4 ?
C7A C8A C9A . . 119.60(13) ?
C7A C8A H8A . . 120.2 ?
C9A C8A H8A . . 120.2 ?
C10A C9A C8A . . 118.04(13) ?
C10A C9A H9A . . 121.0 ?
C8A C9A H9A . . 121.0 ?
N3A C10A C9A . . 123.91(13) ?
N3A C10A H10A . . 118.0 ?
C9A C10A H10A . . 118.0 ?
C6A N3A C10A . . 117.26(11) ?
C6A N3A Fe1 . . 123.49(8) ?
C10A N3A Fe1 . . 118.17(9) ?
C5B N1B C1B . . 117.27(12) ?
C5B N1B Fe1 . . 123.75(9) ?
C1B N1B Fe1 . . 117.56(10) ?
N1B C1B C2B . . 123.75(15) ?
N1B C1B H1B . . 118.1 ?
C2B C1B H1B . . 118.1 ?
C1B C2B C3B . . 118.39(15) ?
C1B C2B H2B . . 120.8 ?
C3B C2B H2B . . 120.8 ?
C4B C3B C2B . . 119.22(15) ?
C4B C3B H3B . . 120.4 ?
C2B C3B H3B . . 120.4 ?
C3B C4B C5B . . 119.13(15) ?
C3B C4B H4B . . 120.4 ?
C5B C4B H4B . . 120.4 ?
N1B C5B N2B . . 120.80(12) ?
N1B C5B C4B . . 122.09(13) ?
N2B C5B C4B . . 117.09(13) ?
C6B N2B C5B . . 130.43(12) ?
C6B N2B H22 . . 113.9 ?
C5B N2B H22 . . 114.1 ?
N1 N2 N3 . . 177.99(16) yes
N3B C6B N2B . . 120.69(12) ?
N3B C6B C7B . . 122.07(13) ?
N2B C6B C7B . . 117.23(13) ?
C8B C7B C6B . . 118.95(15) ?
C8B C7B H7B . . 120.5 ?
C6B C7B H7B . . 120.5 ?
C7B C8B C9B . . 119.40(15) ?
C7B C8B H8B . . 120.3 ?
C9B C8B H8B . . 120.3 ?
C10B C9B C8B . . 118.37(15) ?
C10B C9B H9B . . 120.8 ?
C8B C9B H9B . . 120.8 ?
N3B C10B C9B . . 123.44(15) ?
N3B C10B H10B . . 118.3 ?
C9B C10B H10B . . 118.3 ?
C6B N3B C10B . . 117.62(12) ?
C6B N3B Fe1 . . 122.47(9) ?
C10B N3B Fe1 . . 114.90(10) ?
N2 N1 Fe1 . . 122.09(9) yes
N4 N5 N6 . . 178.30(17) yes
N5 N4 Fe1 . . 128.32(11) yes
H1 O1 H2 . . 110(3) ?

loop_
_geom_bond_atom_site_label_1
_geom_bond_atom_site_label_2
_geom_bond_site_symmetry_2
_geom_bond_distance
_geom_bond_publ_flag
Fe1 N1 . 2.1397(13) ?
Fe1 N4 . 2.1645(13) ?
Fe1 N1A . 2.1710(11) ?
Fe1 N3B . 2.1963(11) ?
Fe1 N3A . 2.2061(10) ?
Fe1 N1B . 2.2254(12) ?
N1 N2 . 1.1958(18) yes
N2 N3 . 1.153(2) yes
N1A C5A . 1.3377(16) ?
N1A C1A . 1.3541(16) ?
N4 N5 . 1.1713(19) yes
N5 N6 . 1.164(2) yes
C1A C2A . 1.369(2) ?
C1A H1A . 0.9300 ?
C2A C3A . 1.391(2) ?
C2A H2A . 0.9300 ?
C3A C4A . 1.370(2) ?
C3A H3A . 0.9300 ?
C4A C5A . 1.4043(18) ?
C4A H4A . 0.9300 ?
C5A N2A . 1.3865(16) ?
N2A C6A . 1.3864(16) ?
N2A H21 . 0.8900 ?
C6A N3A . 1.3383(15) ?
C6A C7A . 1.4042(17) ?
C7A C8A . 1.367(2) ?
C7A H7A . 0.9300 ?
C8A C9A . 1.385(2) ?
C8A H8A . 0.9300 ?
C9A C10A . 1.368(2) ?
C9A H9A . 0.9300 ?
C10A N3A . 1.3572(16) ?
C10A H10A . 0.9300 ?
N1B C5B . 1.3386(17) ?
N1B C1B . 1.3549(17) ?
C1B C2B . 1.367(2) ?
C1B H1B . 0.9300 ?
C2B C3B . 1.387(3) ?
C2B H2B . 0.9300 ?
C3B C4B . 1.369(2) ?
C3B H3B . 0.9300 ?
C4B C5B . 1.403(2) ?
C4B H4B . 0.9300 ?
C5B N2B . 1.3824(18) ?
N2B C6B . 1.3802(18) ?
N2B H22 . 0.8900 ?
C6B N3B . 1.3350(18) ?
C6B C7B . 1.4059(19) ?
C7B C8B . 1.367(2) ?
C7B H7B . 0.9300 ?
C8B C9B . 1.387(3) ?
C8B H8B . 0.9300 ?
C9B C10B . 1.371(2) ?
C9B H9B . 0.9300 ?
C10B N3B . 1.3534(18) ?
C10B H10B . 0.9300 ?
O1 H1 . 0.8500(10) ?
O1 H2 . 0.8500(10) ?

loop_
_geom_hbond_atom_site_label_D
_geom_hbond_atom_site_label_H
_geom_hbond_atom_site_label_A
_geom_hbond_site_symmetry_A
_geom_hbond_distance_DH
_geom_hbond_distance_HA
_geom_hbond_distance_DA
_geom_hbond_angle_DHA
_geom_hbond_publ_flag
N2A H21 N1 1_455 0.89 2.21 3.1012(15) 175 yes
N2B H22 O1 . 0.89 1.96 2.8479(17) 172 yes
O1 H1 N6 2_667 0.8500(10) 2.060(7) 2.894(2) 167(3) yes
O1 H2 N6 1_465 0.8500(10) 2.063(3) 2.911(2) 176(3) yes

loop_
_geom_torsion_atom_site_label_1
_geom_torsion_atom_site_label_2
_geom_torsion_atom_site_label_3
_geom_torsion_atom_site_label_4
_geom_torsion_site_symmetry_1
_geom_torsion_site_symmetry_2
_geom_torsion_site_symmetry_3
_geom_torsion_site_symmetry_4
_geom_torsion
_geom_torsion_publ_flag
C5A N1A C1A C2A . . . . -4.5(2) ?
Fe1 N1A C1A C2A . . . . 159.85(13) ?
N1A C1A C2A C3A . . . . 1.3(2) ?
C1A C2A C3A C4A . . . . 1.8(2) ?
C2A C3A C4A C5A . . . . -1.7(2) ?
C1A N1A C5A N2A . . . . -176.65(12) ?
Fe1 N1A C5A N2A . . . . 20.36(17) ?
C1A N1A C5A C4A . . . . 4.54(19) ?
Fe1 N1A C5A C4A . . . . -158.45(11) ?
C3A C4A C5A N1A . . . . -1.6(2) ?
C3A C4A C5A N2A . . . . 179.57(14) ?
N1A C5A N2A C6A . . . . 26.3(2) ?
C4A C5A N2A C6A . . . . -154.82(13) ?
C5A N2A C6A N3A . . . . -29.1(2) ?
C5A N2A C6A C7A . . . . 151.72(14) ?
N3A C6A C7A C8A . . . . 0.4(2) ?
N2A C6A C7A C8A . . . . 179.51(14) ?
C6A C7A C8A C9A . . . . 2.1(2) ?
C7A C8A C9A C10A . . . . -1.5(2) ?
C8A C9A C10A N3A . . . . -1.6(2) ?
N2A C6A N3A C10A . . . . 177.64(12) ?
C7A C6A N3A C10A . . . . -3.25(19) ?
N2A C6A N3A Fe1 . . . . -14.53(17) ?
C7A C6A N3A Fe1 . . . . 164.58(11) ?
C9A C10A N3A C6A . . . . 3.9(2) ?
C9A C10A N3A Fe1 . . . . -164.56(12) ?
C5B N1B C1B C2B . . . . 3.9(2) ?
Fe1 N1B C1B C2B . . . . -163.01(13) ?
N1B C1B C2B C3B . . . . -1.2(3) ?
C1B C2B C3B C4B . . . . -1.9(3) ?
C2B C3B C4B C5B . . . . 2.2(3) ?
C1B N1B C5B N2B . . . . 178.21(13) ?
Fe1 N1B C5B N2B . . . . -15.71(18) ?
C1B N1B C5B C4B . . . . -3.6(2) ?
Fe1 N1B C5B C4B . . . . 162.50(11) ?
C3B C4B C5B N1B . . . . 0.6(2) ?
C3B C4B C5B N2B . . . . 178.86(15) ?
N1B C5B N2B C6B . . . . -23.0(2) ?
C4B C5B N2B C6B . . . . 158.66(15) ?
C5B N2B C6B N3B . . . . 15.5(2) ?
C5B N2B C6B C7B . . . . -165.32(15) ?
N3B C6B C7B C8B . . . . -1.9(2) ?
N2B C6B C7B C8B . . . . 179.00(15) ?
C6B C7B C8B C9B . . . . -1.2(3) ?
C7B C8B C9B C10B . . . . 1.7(3) ?
C8B C9B C10B N3B . . . . 0.9(3) ?
N2B C6B N3B C10B . . . . -176.64(13) ?
C7B C6B N3B C10B . . . . 4.3(2) ?
N2B C6B N3B Fe1 . . . . 29.71(18) ?
C7B C6B N3B Fe1 . . . . -149.40(12) ?
C9B C10B N3B C6B . . . . -3.8(2) ?
C9B C10B N3B Fe1 . . . . 151.83(14) ?
